data_8103077
loop_
_publ_author_name
'Yu-Mei Hao'

_publ_section_title
;
 Crystal structure of
 2-chloro-N'-(2-hydroxy-3,5-diiodobenzylidene)benzohydrazide,
 C14H9ClI2N2O2
;
_journal_issue 1
_journal_name_full 'Zeitschrift f\"ur Kristallographie - New Crystal Structures'
_journal_page_first 85
_journal_volume 226
_journal_year 2011
_chemical_formula_sum 'C14 H9 Cl I2 N2 O2'
_chemical_formula_weight 526.48
_chemical_name_systematic
; 
2-chloro-<i>N'</i>-(2-hydroxy-3,5-diiodobenzylidene)benzohydrazide, 
C~14~H~9~ClI~2~N~2~O~2~ 
;
_space_group_IT_number 14
_symmetry_cell_setting monoclinic
_symmetry_space_group_name_Hall '-P 2ybc'
_symmetry_space_group_name_H-M 'P 1 21/c 1'
_atom_sites_solution_hydrogens geom
_atom_sites_solution_primary direct
_atom_sites_solution_secondary difmap
_audit_creation_method SHELXL-97
_cell_angle_alpha 90.00
_cell_angle_beta 90.340(2)
_cell_angle_gamma 90.00
_cell_formula_units_Z 4
_cell_length_a 14.405(3)
_cell_length_b 11.550(3)
_cell_length_c 9.807(2)
_cell_measurement_reflns_used 1547
_cell_measurement_temperature 298(2)
_cell_measurement_theta_max 24.5
_cell_measurement_theta_min 2.3
_cell_volume 1631.6(6)
_computing_cell_refinement <i>SAINT</i>
_computing_data_collection <i>SMART</i>
_computing_data_reduction <i>SAINT</i>
_computing_molecular_graphics <i>SHELXTL</i>
_computing_publication_material <i>SHELXTL</i>
_computing_structure_refinement '<i>SHELXL</i>-97 [12]'
_computing_structure_solution '<i>SHELXS</i>-97 [11]'
_diffrn_ambient_temperature 298(2)
_diffrn_measured_fraction_theta_full 0.961
_diffrn_measured_fraction_theta_max 0.961
_diffrn_measurement_device_type 'Bruker SMART 1000 CCD area detector'
_diffrn_measurement_method '\w scans'
_diffrn_radiation_monochromator graphite
_diffrn_radiation_source 'fine-focus sealed tube'
_diffrn_radiation_type MoK\a
_diffrn_radiation_wavelength 0.71073
_diffrn_reflns_av_R_equivalents 0.0404
_diffrn_reflns_av_sigmaI/netI 0.0495
_diffrn_reflns_limit_h_max 17
_diffrn_reflns_limit_h_min -16
_diffrn_reflns_limit_k_max 14
_diffrn_reflns_limit_k_min -13
_diffrn_reflns_limit_l_max 11
_diffrn_reflns_limit_l_min -12
_diffrn_reflns_number 8112
_diffrn_reflns_theta_full 26.00
_diffrn_reflns_theta_max 26.00
_diffrn_reflns_theta_min 2.26
_exptl_absorpt_coefficient_mu 4.023
_exptl_absorpt_correction_T_max 0.5001
_exptl_absorpt_correction_T_min 0.4581
_exptl_absorpt_correction_type multi-scan
_exptl_crystal_colour colorless
_exptl_crystal_density_diffrn 2.143
_exptl_crystal_density_method 'not measured'
_exptl_crystal_description block
_exptl_crystal_F_000 984
_exptl_crystal_size_max 0.23
_exptl_crystal_size_mid 0.21
_exptl_crystal_size_min 0.20
_refine_diff_density_max 0.565
_refine_diff_density_min -0.629
_refine_diff_density_rms 0.098
_refine_ls_extinction_method none
_refine_ls_goodness_of_fit_ref 1.020
_refine_ls_hydrogen_treatment mixed
_refine_ls_matrix_type full
_refine_ls_number_parameters 194
_refine_ls_number_reflns 3084
_refine_ls_number_restraints 1
_refine_ls_restrained_S_all 1.020
_refine_ls_R_factor_all 0.0741
_refine_ls_R_factor_gt 0.0415
_refine_ls_shift/su_max 0.001
_refine_ls_shift/su_mean 0.000
_refine_ls_structure_factor_coef Fsqd
_refine_ls_weighting_details 'calc w=1/[\s^2^(Fo^2^)+(0.0257P)^2^+1.2298P] where P=(Fo^2^+2Fc^2^)/3'
_refine_ls_weighting_scheme calc
_refine_ls_wR_factor_gt 0.0715
_refine_ls_wR_factor_ref 0.0824
_reflns_number_gt 2021
_reflns_number_total 3084
_reflns_threshold_expression >2sigma(I)
_cod_data_source_file 1267-3258.cff
_cod_data_source_block 1
_cod_original_cell_volume 1631.7(6)
_cod_original_sg_symbol_H-M P21/c
_cod_database_code 8103077

loop_
_symmetry_equiv_pos_as_xyz
'x, y, z'
'-x, y+1/2, -z+1/2'
'-x, -y, -z'
'x, -y-1/2, z-1/2'

loop_
_atom_site_label
_atom_site_type_symbol
_atom_site_fract_x
_atom_site_fract_y
_atom_site_fract_z
_atom_site_U_iso_or_equiv
_atom_site_adp_type
_atom_site_occupancy
_atom_site_symmetry_multiplicity
_atom_site_calc_flag
_atom_site_refinement_flags
I1 I 0.37313(3) 0.47421(4) 0.60258(5) 0.07316(19) Uani 1 1 d .
I2 I 0.27345(3) 0.37447(4) 1.18621(5) 0.07020(19) Uani 1 1 d .
Cl1 Cl 0.89825(15) 0.00824(19) 0.6939(2) 0.0968(7) Uani 1 1 d .
N1 N 0.6825(3) 0.3041(4) 0.8868(4) 0.0428(12) Uani 1 1 d .
N2 N 0.7701(3) 0.2644(4) 0.9174(4) 0.0420(12) Uani 1 1 d D
O1 O 0.5628(3) 0.3885(4) 0.7174(4) 0.0536(11) Uani 1 1 d .
H1 H 0.6124 0.3605 0.7422 0.080 Uiso 1 1 calc R
O2 O 0.8059(3) 0.2550(5) 0.6952(4) 0.0836(17) Uani 1 1 d .
C1 C 0.5290(4) 0.3484(4) 0.9521(6) 0.0412(14) Uani 1 1 d .
C2 C 0.5017(4) 0.3837(4) 0.8204(6) 0.0413(14) Uani 1 1 d .
C3 C 0.4101(4) 0.4175(5) 0.7985(6) 0.0462(15) Uani 1 1 d .
C4 C 0.3455(4) 0.4140(5) 0.9004(7) 0.0539(17) Uani 1 1 d .
H4 H 0.2842 0.4348 0.8830 0.065 Uiso 1 1 calc R
C5 C 0.3728(4) 0.3789(5) 1.0300(7) 0.0497(16) Uani 1 1 d .
C6 C 0.4623(4) 0.3472(5) 1.0571(6) 0.0481(15) Uani 1 1 d .
H6 H 0.4794 0.3248 1.1448 0.058 Uiso 1 1 calc R
C7 C 0.6234(4) 0.3108(5) 0.9824(6) 0.0421(14) Uani 1 1 d .
H7 H 0.6404 0.2917 1.0712 0.050 Uiso 1 1 calc R
C8 C 0.8278(4) 0.2401(5) 0.8138(6) 0.0473(15) Uani 1 1 d .
C9 C 0.9205(4) 0.1954(6) 0.8584(6) 0.0485(16) Uani 1 1 d .
C10 C 0.9576(4) 0.0950(6) 0.8063(6) 0.0567(17) Uani 1 1 d .
C11 C 1.0444(5) 0.0569(7) 0.8480(8) 0.077(2) Uani 1 1 d .
H11 H 1.0689 -0.0115 0.8135 0.093 Uiso 1 1 calc R
C12 C 1.0936(6) 0.1208(11) 0.9397(10) 0.104(4) Uani 1 1 d .
H12 H 1.1524 0.0960 0.9664 0.125 Uiso 1 1 calc R
C13 C 1.0588(6) 0.2201(10) 0.9934(9) 0.102(3) Uani 1 1 d .
H13 H 1.0931 0.2626 1.0564 0.122 Uiso 1 1 calc R
C14 C 0.9716(5) 0.2572(7) 0.9530(7) 0.070(2) Uani 1 1 d .
H14 H 0.9470 0.3246 0.9900 0.084 Uiso 1 1 calc R
H2 H 0.789(4) 0.252(5) 1.004(2) 0.080 Uiso 1 1 d D

loop_
_atom_site_aniso_label
_atom_site_aniso_U_11
_atom_site_aniso_U_22
_atom_site_aniso_U_33
_atom_site_aniso_U_23
_atom_site_aniso_U_13
_atom_site_aniso_U_12
I1 0.0642(3) 0.0859(4) 0.0692(3) 0.0194(3) -0.0123(2) 0.0148(3)
I2 0.0494(3) 0.0853(4) 0.0761(3) -0.0115(3) 0.0197(2) -0.0088(2)
Cl1 0.0900(16) 0.0987(16) 0.1018(16) -0.0342(13) 0.0090(13) -0.0060(12)
N1 0.037(3) 0.050(3) 0.041(3) 0.002(2) -0.001(2) 0.002(2)
N2 0.036(3) 0.064(3) 0.026(3) 0.007(2) -0.005(2) 0.007(2)
O1 0.047(3) 0.068(3) 0.046(2) 0.004(2) -0.001(2) 0.010(2)
O2 0.067(3) 0.162(5) 0.021(2) 0.002(3) -0.004(2) 0.032(3)
C1 0.040(3) 0.034(3) 0.049(4) -0.005(3) 0.001(3) 0.002(3)
C2 0.043(3) 0.039(3) 0.042(4) -0.003(3) -0.004(3) -0.001(3)
C3 0.041(4) 0.044(3) 0.054(4) -0.006(3) -0.012(3) 0.004(3)
C4 0.034(3) 0.054(4) 0.073(5) -0.016(4) -0.001(3) 0.003(3)
C5 0.038(4) 0.056(4) 0.055(4) -0.008(3) 0.003(3) 0.001(3)
C6 0.048(4) 0.045(4) 0.051(4) 0.000(3) 0.000(3) -0.002(3)
C7 0.043(3) 0.048(4) 0.036(3) 0.006(3) -0.001(3) -0.003(3)
C8 0.047(4) 0.068(4) 0.027(4) 0.001(3) 0.001(3) 0.005(3)
C9 0.038(4) 0.078(5) 0.029(3) 0.007(3) 0.001(3) -0.002(3)
C10 0.037(4) 0.079(5) 0.054(4) 0.008(4) 0.008(3) 0.002(3)
C11 0.058(5) 0.099(6) 0.076(6) 0.028(5) 0.027(4) 0.016(4)
C12 0.033(5) 0.188(12) 0.092(7) 0.060(8) 0.009(5) 0.006(6)
C13 0.049(6) 0.188(11) 0.067(6) 0.014(7) -0.017(4) -0.036(6)
C14 0.056(5) 0.104(6) 0.050(4) 0.000(4) -0.002(4) -0.018(4)

loop_
_atom_type_symbol
_atom_type_description
_atom_type_scat_dispersion_real
_atom_type_scat_dispersion_imag
_atom_type_scat_source
C C 0.0033 0.0016 'International Tables Vol C Tables 4.2.6.8 and 6.1.1.4'
H H 0.0000 0.0000 'International Tables Vol C Tables 4.2.6.8 and 6.1.1.4'
N N 0.0061 0.0033 'International Tables Vol C Tables 4.2.6.8 and 6.1.1.4'
O O 0.0106 0.0060 'International Tables Vol C Tables 4.2.6.8 and 6.1.1.4'
Cl Cl 0.1484 0.1585 'International Tables Vol C Tables 4.2.6.8 and 6.1.1.4'
I I -0.4742 1.8119 'International Tables Vol C Tables 4.2.6.8 and 6.1.1.4'

loop_
_geom_angle_atom_site_label_1
_geom_angle_atom_site_label_2
_geom_angle_atom_site_label_3
_geom_angle
C7 N1 N2 118.5(5)
C8 N2 N1 118.3(4)
C8 N2 H2 119(4)
N1 N2 H2 122(4)
C2 O1 H1 109.5
C2 C1 C6 119.0(5)
C2 C1 C7 121.9(5)
C6 C1 C7 119.1(5)
O1 C2 C3 119.8(5)
O1 C2 C1 121.4(5)
C3 C2 C1 118.8(5)
C4 C3 C2 121.8(6)
C4 C3 I1 120.5(4)
C2 C3 I1 117.7(4)
C3 C4 C5 119.0(5)
C3 C4 H4 120.5
C5 C4 H4 120.5
C6 C5 C4 121.3(5)
C6 C5 I2 119.8(5)
C4 C5 I2 118.9(4)
C5 C6 C1 120.0(6)
C5 C6 H6 120.0
C1 C6 H6 120.0
N1 C7 C1 119.7(5)
N1 C7 H7 120.1
C1 C7 H7 120.1
O2 C8 N2 122.3(5)
O2 C8 C9 123.7(5)
N2 C8 C9 113.9(5)
C10 C9 C14 118.6(6)
C10 C9 C8 122.0(6)
C14 C9 C8 119.3(6)
C9 C10 C11 120.6(7)
C9 C10 Cl1 122.5(5)
C11 C10 Cl1 116.8(6)
C12 C11 C10 119.3(8)
C12 C11 H11 120.4
C10 C11 H11 120.4
C13 C12 C11 121.5(9)
C13 C12 H12 119.3
C11 C12 H12 119.3
C12 C13 C14 119.2(9)
C12 C13 H13 120.4
C14 C13 H13 120.4
C9 C14 C13 120.8(8)
C9 C14 H14 119.6
C13 C14 H14 119.6

loop_
_geom_bond_atom_site_label_1
_geom_bond_atom_site_label_2
_geom_bond_distance
I1 C3 2.096(6)
I2 C5 2.103(6)
Cl1 C10 1.715(7)
N1 C7 1.273(6)
N1 N2 1.373(6)
N2 C8 1.346(7)
N2 H2 0.901(10)
O1 C2 1.345(6)
O1 H1 0.8200
O2 C8 1.215(6)
C1 C2 1.408(8)
C1 C6 1.413(7)
C1 C7 1.457(7)
C2 C3 1.392(7)
C3 C4 1.370(8)
C4 C5 1.389(8)
C4 H4 0.9300
C5 C6 1.365(7)
C6 H6 0.9300
C7 H7 0.9300
C8 C9 1.495(8)
C9 C10 1.377(8)
C9 C14 1.379(8)
C10 C11 1.385(9)
C11 C12 1.359(12)
C11 H11 0.9300
C12 C13 1.359(13)
C12 H12 0.9300
C13 C14 1.383(10)
C13 H13 0.9300
C14 H14 0.9300

loop_
_geom_hbond_atom_site_label_D
_geom_hbond_atom_site_label_H
_geom_hbond_atom_site_label_A
_geom_hbond_distance_DH
_geom_hbond_distance_HA
_geom_hbond_distance_DA
_geom_hbond_angle_DHA
_geom_hbond_site_symmetry_A
N2 H2 O2 0.901(10) 1.892(18) 2.779(6) 168(6) 4_566
O1 H1 N1 0.82 1.85 2.580(6) 146.7 .
